data_7029918
loop_
_publ_author_name
'Langley, Stuart K.'
'Helliwell, Madeleine'
'Teat, Simon J.'
'Winpenny, Richard E. P.'

_publ_section_title
;
 Synthesis and characterisation of cobalt(II) phosphonate cage complexes
 utilizing carboxylates and pyridonates as co-ligands.
;
_journal_issue 41
_journal_name_full 'Dalton transactions (Cambridge, England : 2003)'
_journal_page_first 12807
_journal_page_last 12817
_journal_paper_doi 10.1039/c2dt31612a
_journal_volume 41
_journal_year 2012
_chemical_formula_sum 'C90 H123 Cl6 Co10 F2 N15 O28 P2'
_chemical_formula_weight 2764.97
_chemical_name_systematic
;
?
;
_space_group_IT_number 15
_symmetry_cell_setting monoclinic
_symmetry_space_group_name_Hall '-C 2yc'
_symmetry_space_group_name_H-M 'C 1 2/c 1'
_atom_sites_solution_hydrogens geom
_atom_sites_solution_primary direct
_atom_sites_solution_secondary difmap
_audit_creation_date '9 November 2005'
_audit_creation_method SHELXL-97
_cell_angle_alpha 90.00
_cell_angle_beta 99.5220(10)
_cell_angle_gamma 90.00
_cell_formula_units_Z 4
_cell_length_a 26.658(2)
_cell_length_b 14.8387(12)
_cell_length_c 30.077(3)
_cell_measurement_reflns_used 5174
_cell_measurement_temperature 100(2)
_cell_measurement_theta_max 26.436
_cell_measurement_theta_min 2.167
_cell_volume 11733.6(17)
_computing_structure_refinement 'SHELXL-97 (Sheldrick, 1997)'
_computing_structure_solution 'SHELXS-97 (Sheldrick, 1990)'
_diffrn_ambient_temperature 100(2)
_diffrn_measured_fraction_theta_full 0.992
_diffrn_measured_fraction_theta_max 0.992
_diffrn_measurement_device_type 'CCD area detector'
_diffrn_measurement_method 'phi and omega scans'
_diffrn_radiation_monochromator graphite
_diffrn_radiation_source 'fine-focus sealed tube'
_diffrn_radiation_type MoK\a
_diffrn_radiation_wavelength 0.71073
_diffrn_reflns_av_R_equivalents 0.0331
_diffrn_reflns_av_sigmaI/netI 0.0400
_diffrn_reflns_limit_h_max 32
_diffrn_reflns_limit_h_min -33
_diffrn_reflns_limit_k_max 16
_diffrn_reflns_limit_k_min -18
_diffrn_reflns_limit_l_max 37
_diffrn_reflns_limit_l_min -29
_diffrn_reflns_number 33309
_diffrn_reflns_theta_full 26.44
_diffrn_reflns_theta_max 26.44
_diffrn_reflns_theta_min 1.67
_exptl_absorpt_coefficient_mu 1.616
_exptl_absorpt_correction_T_max 0.851
_exptl_absorpt_correction_T_min 0.685
_exptl_absorpt_correction_type multi-scan
_exptl_absorpt_process_details SADABS
_exptl_crystal_colour purple
_exptl_crystal_density_diffrn 1.565
_exptl_crystal_density_method 'not measured'
_exptl_crystal_description plate
_exptl_crystal_F_000 5648
_exptl_crystal_size_max 0.4
_exptl_crystal_size_mid 0.2
_exptl_crystal_size_min 0.1
_refine_diff_density_max 0.637
_refine_diff_density_min -0.554
_refine_diff_density_rms 0.080
_refine_ls_extinction_method none
_refine_ls_goodness_of_fit_ref 1.022
_refine_ls_hydrogen_treatment constr
_refine_ls_matrix_type full
_refine_ls_number_parameters 821
_refine_ls_number_reflns 11985
_refine_ls_number_restraints 168
_refine_ls_restrained_S_all 1.051
_refine_ls_R_factor_all 0.0525
_refine_ls_R_factor_gt 0.0377
_refine_ls_shift/su_max 0.001
_refine_ls_shift/su_mean 0.000
_refine_ls_structure_factor_coef Fsqd
_refine_ls_weighting_details 'calc w=1/[\s^2^(Fo^2^)+(0.0456P)^2^+20.9585P] where P=(Fo^2^+2Fc^2^)/3'
_refine_ls_weighting_scheme calc
_refine_ls_wR_factor_gt 0.0890
_refine_ls_wR_factor_ref 0.0959
_reflns_number_gt 9589
_reflns_number_total 11985
_reflns_threshold_expression >2sigma(I)
_cod_data_source_file c2dt31612a.txt
_cod_data_source_block 7_repw170_revised
_cod_original_cell_volume 11733.8(17)
_cod_original_sg_symbol_H-M c2/c
_cod_database_code 7029918

loop_
_symmetry_equiv_pos_as_xyz
'x, y, z'
'-x, y, -z+1/2'
'x+1/2, y+1/2, z'
'-x+1/2, y+1/2, -z+1/2'
'-x, -y, -z'
'x, -y, z-1/2'
'-x+1/2, -y+1/2, -z'
'x+1/2, -y+1/2, z-1/2'

loop_
_atom_site_label
_atom_site_type_symbol
_atom_site_fract_x
_atom_site_fract_y
_atom_site_fract_z
_atom_site_U_iso_or_equiv
_atom_site_adp_type
_atom_site_occupancy
_atom_site_symmetry_multiplicity
_atom_site_calc_flag
_atom_site_refinement_flags
_atom_site_disorder_assembly
_atom_site_disorder_group
Co4 Co 0.267640(15) 0.83688(3) 0.070430(13) 0.02192(10) Uani 1 1 d . . .
Co1 Co 0.342276(15) 0.69905(3) 0.126221(14) 0.02429(10) Uani 1 1 d . . .
Co5 Co 0.317629(14) 0.63560(3) 0.011111(13) 0.02207(10) Uani 1 1 d . . .
Co2 Co 0.220509(15) 0.65266(3) 0.138433(14) 0.02270(10) Uani 1 1 d . . .
Co3 Co 0.259535(15) 0.48996(3) 0.091286(14) 0.02259(10) Uani 1 1 d . B .
Cl1 Cl 0.21873(4) 0.65334(5) 0.26811(3) 0.0389(2) Uani 1 1 d . . .
Cl2 Cl 0.42870(4) 0.72415(8) 0.24438(3) 0.0533(3) Uani 1 1 d . . .
Cl3 Cl 0.33134(4) 0.27541(6) 0.15602(3) 0.0427(2) Uani 1 1 d . . .
P1 P 0.20143(3) 0.65642(5) 0.02953(3) 0.02119(16) Uani 1 1 d . . .
O1 O 0.40204(8) 0.63716(15) 0.10551(7) 0.0304(5) Uani 1 1 d . . .
O2 O 0.39447(8) 0.65860(14) 0.03066(7) 0.0283(5) Uani 1 1 d . . .
O3 O 0.27051(8) 0.55971(15) -0.09125(7) 0.0324(5) Uani 1 1 d . . .
O4 O 0.33271(8) 0.91119(14) 0.09500(7) 0.0303(5) Uani 1 1 d . . .
O5 O 0.38020(8) 0.81385(15) 0.14043(8) 0.0347(5) Uani 1 1 d . . .
O6 O 0.31567(8) 0.52606(13) 0.05383(7) 0.0268(5) Uani 1 1 d . . .
O7 O 0.29396(7) 0.58306(13) 0.14119(7) 0.0239(4) Uani 1 1 d . . .
O8 O 0.18092(8) 0.55368(14) 0.16168(7) 0.0290(5) Uani 1 1 d . . .
O9 O 0.21075(8) 0.43467(14) 0.12874(7) 0.0275(5) Uani 1 1 d . . .
O10 O 0.26944(8) 0.76874(13) 0.13325(7) 0.0244(4) Uani 1 1 d . . .
O11 O 0.20191(7) 0.75820(13) 0.03770(7) 0.0227(4) Uani 1 1 d . . .
O12 O 0.21542(7) 0.60561(13) 0.07462(7) 0.0229(4) Uani 1 1 d . . .
O14 O 0.23636(7) 0.62461(13) -0.00297(7) 0.0220(4) Uani 1 1 d . . .
F1 F 0.30966(6) 0.72551(11) 0.06183(6) 0.0236(4) Uani 1 1 d . . .
O17 O 0.33616(8) 0.54662(16) -0.03557(8) 0.0335(5) Uani 1 1 d . . .
N1 N 0.32846(10) 0.40795(17) 0.09907(9) 0.0275(6) Uani 1 1 d . . .
N2 N 0.24605(9) 0.72899(16) 0.19797(8) 0.0239(5) Uani 1 1 d . . .
N3 N 0.35627(9) 0.63862(18) 0.19195(9) 0.0278(6) Uani 1 1 d . . .
N4 N 0.22404(11) 0.41193(19) 0.03561(10) 0.0362(7) Uani 1 1 d . . .
N5 N 0.15452(10) 0.73339(18) 0.12414(9) 0.0301(6) Uani 1 1 d . . .
C1 C 0.30926(11) 0.5205(2) -0.07151(10) 0.0296(7) Uani 1 1 d D A .
C2 C 0.32460(14) 0.4348(3) -0.09373(12) 0.0595(13) Uani 1 1 d D . .
C4 C 0.3470(6) 0.3678(7) -0.0572(4) 0.033(4) Uani 0.33 1 d PDU A 1
H4A H 0.3566 0.3136 -0.0711 0.049 Uiso 0.33 1 calc PR A 1
H4B H 0.3220 0.3538 -0.0386 0.049 Uiso 0.33 1 calc PR A 1
H4C H 0.3764 0.3938 -0.0390 0.049 Uiso 0.33 1 calc PR A 1
C42 C 0.2791(5) 0.3939(11) -0.1240(6) 0.181(13) Uani 0.33 1 d PDU A 1
H42A H 0.2894 0.3401 -0.1377 0.271 Uiso 0.33 1 calc PR A 1
H42B H 0.2659 0.4364 -0.1471 0.271 Uiso 0.33 1 calc PR A 1
H42C H 0.2533 0.3795 -0.1064 0.271 Uiso 0.33 1 calc PR A 1
C43 C 0.3659(5) 0.4584(10) -0.1220(5) 0.090(6) Uani 0.33 1 d PDU A 1
H43A H 0.3759 0.4048 -0.1362 0.135 Uiso 0.33 1 calc PR A 1
H43B H 0.3949 0.4835 -0.1028 0.135 Uiso 0.33 1 calc PR A 1
H43C H 0.3527 0.5016 -0.1448 0.135 Uiso 0.33 1 calc PR A 1
C42A C 0.2733(3) 0.3703(5) -0.0958(3) 0.026(2) Uani 0.33 1 d PD A 2
H42D H 0.2659 0.3619 -0.0659 0.039 Uiso 0.33 1 calc PR A 2
H42E H 0.2794 0.3128 -0.1086 0.039 Uiso 0.33 1 calc PR A 2
H42F H 0.2449 0.3989 -0.1142 0.039 Uiso 0.33 1 calc PR A 2
C43A C 0.3317(5) 0.4445(7) -0.1401(3) 0.052(3) Uani 0.33 1 d PDU A 2
H43D H 0.3412 0.3874 -0.1513 0.078 Uiso 0.33 1 calc PR A 2
H43E H 0.3581 0.4877 -0.1419 0.078 Uiso 0.33 1 calc PR A 2
H43F H 0.3006 0.4647 -0.1580 0.078 Uiso 0.33 1 calc PR A 2
C4A C 0.3653(4) 0.3846(8) -0.0629(4) 0.064(6) Uani 0.33 1 d PD A 2
H4A1 H 0.3569 0.3829 -0.0331 0.096 Uiso 0.33 1 calc PR A 2
H4A2 H 0.3973 0.4147 -0.0620 0.096 Uiso 0.33 1 calc PR A 2
H4A3 H 0.3677 0.3242 -0.0738 0.096 Uiso 0.33 1 calc PR A 2
C42B C 0.3792(3) 0.4688(8) -0.1081(3) 0.041(3) Uani 0.33 1 d PDU A 3
H42G H 0.3729 0.5182 -0.1289 0.061 Uiso 0.33 1 calc PR A 3
H42H H 0.3943 0.4199 -0.1221 0.061 Uiso 0.33 1 calc PR A 3
H42I H 0.4020 0.4879 -0.0817 0.061 Uiso 0.33 1 calc PR A 3
C43B C 0.2932(3) 0.4149(5) -0.1384(2) 0.0159(16) Uani 0.33 1 d PDU A 3
H43G H 0.2869 0.4697 -0.1553 0.024 Uiso 0.33 1 calc PR A 3
H43H H 0.2614 0.3889 -0.1340 0.024 Uiso 0.33 1 calc PR A 3
H43I H 0.3110 0.3733 -0.1546 0.024 Uiso 0.33 1 calc PR A 3
C4B C 0.3371(7) 0.3588(7) -0.0627(4) 0.083(10) Uani 0.33 1 d PD A 3
H4B1 H 0.3572 0.3798 -0.0352 0.124 Uiso 0.33 1 calc PR A 3
H4B2 H 0.3559 0.3145 -0.0763 0.124 Uiso 0.33 1 calc PR A 3
H4B3 H 0.3063 0.3322 -0.0562 0.124 Uiso 0.33 1 calc PR A 3
C5 C 0.37034(12) 0.8917(2) 0.12415(11) 0.0301(7) Uani 1 1 d . . .
C6 C 0.40765(13) 0.9675(2) 0.14175(13) 0.0401(9) Uani 1 1 d . . .
C7 C 0.45084(17) 0.9326(3) 0.1779(2) 0.0833(19) Uani 1 1 d . . .
H7A H 0.4723 0.9820 0.1895 0.125 Uiso 1 1 calc R . .
H7B H 0.4705 0.8889 0.1647 0.125 Uiso 1 1 calc R . .
H7C H 0.4367 0.9051 0.2019 0.125 Uiso 1 1 calc R . .
C8 C 0.37947(15) 1.0402(3) 0.16281(16) 0.0562(12) Uani 1 1 d . . .
H8A H 0.3512 1.0610 0.1412 0.084 Uiso 1 1 calc R . .
H8B H 0.4021 1.0897 0.1720 0.084 Uiso 1 1 calc R . .
H8C H 0.3672 1.0162 0.1886 0.084 Uiso 1 1 calc R . .
C9 C 0.13766(11) 0.6249(2) 0.00609(10) 0.0269(7) Uani 1 1 d . . .
H9A H 0.1269 0.6579 -0.0213 0.040 Uiso 1 1 calc R . .
H9B H 0.1155 0.6385 0.0273 0.040 Uiso 1 1 calc R . .
H9C H 0.1364 0.5615 -0.0003 0.040 Uiso 1 1 calc R . .
C10 C 0.41966(11) 0.6530(2) 0.06992(11) 0.0289(7) Uani 1 1 d . . .
C11 C 0.47768(12) 0.6667(3) 0.07391(13) 0.0390(8) Uani 1 1 d . . .
C12 C 0.49841(16) 0.5985(4) 0.0440(2) 0.097(2) Uani 1 1 d . . .
H12A H 0.4776 0.5983 0.0147 0.146 Uiso 1 1 calc R . .
H12B H 0.4981 0.5396 0.0571 0.146 Uiso 1 1 calc R . .
H12C H 0.5326 0.6143 0.0412 0.146 Uiso 1 1 calc R . .
C13 C 0.50347(15) 0.6644(4) 0.12292(16) 0.0657(13) Uani 1 1 d . . .
H13A H 0.5010 0.6049 0.1348 0.099 Uiso 1 1 calc R . .
H13B H 0.4871 0.7065 0.1401 0.099 Uiso 1 1 calc R . .
H13C H 0.5386 0.6806 0.1248 0.099 Uiso 1 1 calc R . .
C14 C 0.34639(11) 0.4604(2) 0.06780(10) 0.0257(6) Uani 1 1 d . . .
C15 C 0.39246(12) 0.4405(2) 0.05333(11) 0.0309(7) Uani 1 1 d . . .
H15 H 0.4042 0.4758 0.0316 0.037 Uiso 1 1 calc R . .
C16 C 0.41982(13) 0.3674(2) 0.07210(12) 0.0380(8) Uani 1 1 d . . .
H16 H 0.4506 0.3531 0.0630 0.046 Uiso 1 1 calc R . .
C17 C 0.40224(13) 0.3143(3) 0.10448(12) 0.0408(9) Uani 1 1 d . . .
H17 H 0.4208 0.2653 0.1176 0.049 Uiso 1 1 calc R . .
C18 C 0.35648(13) 0.3376(2) 0.11607(11) 0.0338(7) Uani 1 1 d . . .
C19 C 0.32157(11) 0.5723(2) 0.18152(10) 0.0254(6) Uani 1 1 d . . .
C20 C 0.31686(13) 0.5019(2) 0.21083(11) 0.0340(7) Uani 1 1 d . . .
H20 H 0.2939 0.4554 0.2025 0.041 Uiso 1 1 calc R . .
C21 C 0.34716(14) 0.5028(3) 0.25262(12) 0.0407(8) Uani 1 1 d . . .
H21 H 0.3443 0.4568 0.2731 0.049 Uiso 1 1 calc R . .
C22 C 0.38204(14) 0.5721(3) 0.26447(12) 0.0406(9) Uani 1 1 d . . .
H22 H 0.4025 0.5739 0.2927 0.049 Uiso 1 1 calc R . .
C23 C 0.38496(13) 0.6374(2) 0.23279(11) 0.0354(8) Uani 1 1 d . . .
C24 C 0.26574(11) 0.79452(19) 0.17463(10) 0.0237(6) Uani 1 1 d . . .
C25 C 0.27924(11) 0.8785(2) 0.19387(10) 0.0264(7) Uani 1 1 d . . .
H25 H 0.2909 0.9245 0.1773 0.032 Uiso 1 1 calc R . .
C26 C 0.27456(12) 0.8905(2) 0.23852(11) 0.0299(7) Uani 1 1 d . . .
H26 H 0.2834 0.9457 0.2523 0.036 Uiso 1 1 calc R . .
C27 C 0.25688(12) 0.8215(2) 0.26339(11) 0.0296(7) Uani 1 1 d . . .
H27 H 0.2547 0.8285 0.2937 0.036 Uiso 1 1 calc R . .
C28 C 0.24293(11) 0.7429(2) 0.24085(10) 0.0265(7) Uani 1 1 d . . .
C29 C 0.17742(11) 0.4739(2) 0.14655(10) 0.0254(6) Uani 1 1 d . . .
C30 C 0.12678(12) 0.4249(2) 0.14768(11) 0.0306(7) Uani 1 1 d . . .
C31 C 0.13320(15) 0.3239(2) 0.14633(16) 0.0529(11) Uani 1 1 d . . .
H31A H 0.1006 0.2954 0.1443 0.079 Uiso 1 1 calc R . .
H31B H 0.1549 0.3043 0.1733 0.079 Uiso 1 1 calc R . .
H31C H 0.1482 0.3077 0.1205 0.079 Uiso 1 1 calc R . .
C32 C 0.09214(15) 0.4572(3) 0.10519(15) 0.0638(13) Uani 1 1 d . . .
H32A H 0.1070 0.4420 0.0792 0.096 Uiso 1 1 calc R . .
H32B H 0.0880 0.5213 0.1066 0.096 Uiso 1 1 calc R . .
H32C H 0.0595 0.4285 0.1031 0.096 Uiso 1 1 calc R . .
C33 C 0.10399(15) 0.4508(3) 0.18937(15) 0.0508(10) Uani 1 1 d . . .
H33A H 0.1010 0.5152 0.1908 0.076 Uiso 1 1 calc R . .
H33B H 0.1257 0.4296 0.2160 0.076 Uiso 1 1 calc R . .
H33C H 0.0710 0.4240 0.1875 0.076 Uiso 1 1 calc R . .
C34 C 0.48636(17) 0.7593(4) 0.0551(2) 0.0846(18) Uani 1 1 d . . .
H34A H 0.5221 0.7688 0.0560 0.127 Uiso 1 1 calc R . .
H34B H 0.4733 0.8046 0.0729 0.127 Uiso 1 1 calc R . .
H34C H 0.4692 0.7632 0.0245 0.127 Uiso 1 1 calc R . .
C35 C 0.4297(2) 1.0044(4) 0.10228(19) 0.0872(19) Uani 1 1 d . . .
H35A H 0.4026 1.0247 0.0794 0.131 Uiso 1 1 calc R . .
H35B H 0.4486 0.9578 0.0902 0.131 Uiso 1 1 calc R . .
H35C H 0.4519 1.0539 0.1122 0.131 Uiso 1 1 calc R . .
C39Y C 0.1950(5) 0.3785(8) -0.0508(3) 0.072(4) Uani 0.460(11) 1 d P B 1
H39A H 0.2162 0.3326 -0.0605 0.107 Uiso 0.460(11) 1 calc PR B 1
H39B H 0.1970 0.4321 -0.0684 0.107 Uiso 0.460(11) 1 calc PR B 1
H39C H 0.1604 0.3578 -0.0549 0.107 Uiso 0.460(11) 1 calc PR B 1
C39X C 0.1726(5) 0.3077(9) -0.0262(4) 0.102(5) Uani 0.540(11) 1 d P B 2
H39D H 0.1696 0.3389 -0.0545 0.152 Uiso 0.540(11) 1 calc PR B 2
H39E H 0.1392 0.2954 -0.0195 0.152 Uiso 0.540(11) 1 calc PR B 2
H39F H 0.1904 0.2520 -0.0280 0.152 Uiso 0.540(11) 1 calc PR B 2
C40 C 0.12123(14) 0.7718(3) 0.10525(13) 0.0416(9) Uani 1 1 d . . .
C41 C 0.07840(17) 0.8202(4) 0.07869(16) 0.0785(17) Uani 1 1 d . . .
H41A H 0.0885 0.8435 0.0517 0.118 Uiso 1 1 calc R . .
H41B H 0.0684 0.8691 0.0962 0.118 Uiso 1 1 calc R . .
H41C H 0.0503 0.7796 0.0708 0.118 Uiso 1 1 calc R . .
N1S N 0.54020(15) 0.4119(2) 0.17420(14) 0.0611(10) Uani 1 1 d . . .
C4S C 0.50176(16) 0.4363(3) 0.17997(14) 0.0461(9) Uani 1 1 d . . .
C3S C 0.45299(17) 0.4705(4) 0.18745(16) 0.0681(14) Uani 1 1 d . . .
H3S1 H 0.4581 0.5142 0.2113 0.102 Uiso 1 1 calc R . .
H3S2 H 0.4327 0.4217 0.1957 0.102 Uiso 1 1 calc R . .
H3S3 H 0.4358 0.4983 0.1603 0.102 Uiso 1 1 calc R . .
N6S N 0.0133(4) 0.6843(7) 0.1499(5) 0.125(6) Uani 0.50 1 d PDU C 1
C9S C 0.0868(4) 0.7083(11) 0.2167(5) 0.061(3) Uani 0.50 1 d PDU C 1
H9S1 H 0.1164 0.6755 0.2117 0.091 Uiso 0.50 1 calc PR C 1
H9S2 H 0.0765 0.6879 0.2441 0.091 Uiso 0.50 1 calc PR C 1
H9S3 H 0.0946 0.7714 0.2190 0.091 Uiso 0.50 1 calc PR C 1
C12S C 0.0460(4) 0.6932(8) 0.1794(4) 0.079(4) Uani 0.50 1 d PDU C 1
N5S N -0.0080(4) 0.6897(9) 0.1895(6) 0.143(7) Uani 0.50 1 d PDU D 2
C15S C 0.0332(4) 0.7017(8) 0.2065(5) 0.075(4) Uani 0.50 1 d PDU D 2
C16S C 0.0863(6) 0.7152(19) 0.2256(7) 0.114(8) Uani 0.50 1 d PDU D 2
H16A H 0.1063 0.6675 0.2159 0.170 Uiso 0.50 1 calc PR D 2
H16B H 0.0901 0.7151 0.2579 0.170 Uiso 0.50 1 calc PR D 2
H16C H 0.0976 0.7720 0.2156 0.170 Uiso 0.50 1 calc PR D 2
C38X C 0.2009(4) 0.3643(8) 0.0099(3) 0.048(2) Uani 0.540(11) 1 d P B 2
C38Y C 0.2125(4) 0.3986(7) -0.0031(4) 0.039(2) Uani 0.460(11) 1 d P B 1
C14S C 0.5189(6) 0.9028(9) -0.0208(5) 0.119(4) Uani 0.50 1 d PDU E -1
N4S N 0.5306(6) 0.8364(10) -0.0347(6) 0.168(5) Uani 0.50 1 d PDU E -1
C13S C 0.5027(7) 0.9835(9) -0.0037(6) 0.084(3) Uani 0.50 1 d PDU E -1
H13D H 0.4946 0.9697 0.0244 0.125 Uiso 0.50 1 d P F -1
H13E H 0.4745 1.0000 -0.0253 0.125 Uiso 0.50 1 d P G -1
H13F H 0.5301 1.0242 -0.0024 0.125 Uiso 0.50 1 d P H -1

loop_
_atom_site_aniso_label
_atom_site_aniso_U_11
_atom_site_aniso_U_22
_atom_site_aniso_U_33
_atom_site_aniso_U_23
_atom_site_aniso_U_13
_atom_site_aniso_U_12
Co4 0.0226(2) 0.0181(2) 0.0254(2) -0.00458(16) 0.00488(16) -0.00219(15)
Co1 0.0209(2) 0.0238(2) 0.0279(2) -0.00546(17) 0.00313(16) -0.00208(16)
Co5 0.0195(2) 0.0203(2) 0.0266(2) -0.00598(16) 0.00463(15) -0.00163(15)
Co2 0.0236(2) 0.0178(2) 0.0275(2) -0.00424(16) 0.00660(16) -0.00334(15)
Co3 0.0224(2) 0.0190(2) 0.0262(2) -0.00343(16) 0.00359(16) -0.00025(15)
Cl1 0.0610(6) 0.0233(4) 0.0359(5) 0.0013(3) 0.0183(4) -0.0023(4)
Cl2 0.0423(5) 0.0712(7) 0.0424(5) -0.0108(5) -0.0048(4) -0.0218(5)
Cl3 0.0536(5) 0.0339(5) 0.0422(5) 0.0080(4) 0.0128(4) 0.0145(4)
P1 0.0192(4) 0.0188(4) 0.0258(4) -0.0036(3) 0.0044(3) -0.0029(3)
O1 0.0249(11) 0.0321(12) 0.0341(12) -0.0087(10) 0.0047(9) 0.0040(9)
O2 0.0211(10) 0.0302(12) 0.0341(12) -0.0069(9) 0.0060(9) -0.0034(9)
O3 0.0369(13) 0.0264(12) 0.0325(12) -0.0082(10) 0.0014(10) 0.0074(10)
O4 0.0297(12) 0.0269(12) 0.0344(13) -0.0059(10) 0.0056(10) -0.0081(9)
O5 0.0265(11) 0.0285(12) 0.0467(14) -0.0107(11) -0.0011(10) -0.0052(9)
O6 0.0239(11) 0.0211(11) 0.0353(12) -0.0024(9) 0.0048(9) 0.0017(8)
O7 0.0236(10) 0.0208(10) 0.0263(11) -0.0045(8) 0.0016(8) -0.0006(8)
O8 0.0353(12) 0.0194(11) 0.0348(12) -0.0046(9) 0.0128(10) -0.0063(9)
O9 0.0279(11) 0.0218(11) 0.0335(12) 0.0001(9) 0.0073(9) -0.0027(9)
O10 0.0264(11) 0.0217(10) 0.0257(11) -0.0053(9) 0.0057(8) -0.0035(8)
O11 0.0229(10) 0.0187(10) 0.0269(11) -0.0037(8) 0.0056(8) -0.0028(8)
O12 0.0216(10) 0.0200(10) 0.0275(11) -0.0036(8) 0.0055(8) -0.0022(8)
O14 0.0211(10) 0.0198(10) 0.0253(11) -0.0029(8) 0.0043(8) -0.0027(8)
F1 0.0219(8) 0.0208(8) 0.0282(9) -0.0057(7) 0.0044(7) -0.0007(7)
O17 0.0274(12) 0.0376(13) 0.0349(13) -0.0166(10) 0.0030(10) 0.0038(10)
N1 0.0282(14) 0.0246(13) 0.0284(14) -0.0053(11) 0.0011(11) 0.0050(11)
N2 0.0262(13) 0.0174(12) 0.0290(14) -0.0033(10) 0.0074(10) -0.0009(10)
N3 0.0243(13) 0.0303(14) 0.0281(14) -0.0058(11) 0.0020(11) -0.0005(11)
N4 0.0366(16) 0.0318(16) 0.0383(18) -0.0110(13) 0.0006(13) 0.0006(13)
N5 0.0257(14) 0.0298(14) 0.0355(16) -0.0072(12) 0.0075(12) -0.0010(12)
C1 0.0250(16) 0.0323(18) 0.0325(18) -0.0062(14) 0.0080(13) 0.0005(13)
C2 0.060(3) 0.053(3) 0.055(3) -0.032(2) -0.021(2) 0.035(2)
C4 0.034(7) 0.021(6) 0.048(7) -0.026(5) 0.016(6) -0.009(5)
C42 0.181(13) 0.180(13) 0.181(14) -0.0002(11) 0.030(2) 0.0002(11)
C43 0.128(11) 0.114(10) 0.033(8) 0.014(7) 0.027(8) 0.070(8)
C42A 0.027(5) 0.013(4) 0.044(6) -0.010(4) 0.022(4) -0.007(3)
C43A 0.066(7) 0.044(6) 0.054(6) -0.035(5) 0.029(6) -0.011(5)
C4A 0.038(9) 0.060(11) 0.089(13) -0.051(9) -0.004(8) 0.020(8)
C42B 0.027(5) 0.071(7) 0.018(5) -0.023(5) -0.014(4) 0.024(5)
C43B 0.0164(18) 0.0153(18) 0.0158(18) -0.0013(10) 0.0020(10) 0.0019(10)
C4B 0.14(2) 0.032(10) 0.060(12) -0.018(8) -0.039(13) 0.011(11)
C5 0.0265(16) 0.0241(16) 0.0414(19) -0.0130(14) 0.0103(14) -0.0030(13)
C6 0.0312(18) 0.0311(19) 0.058(2) -0.0169(17) 0.0062(16) -0.0084(15)
C7 0.046(3) 0.046(3) 0.143(5) -0.028(3) -0.028(3) -0.007(2)
C8 0.047(2) 0.037(2) 0.082(3) -0.028(2) 0.004(2) -0.0097(18)
C9 0.0243(15) 0.0262(16) 0.0300(17) -0.0051(13) 0.0039(12) -0.0039(12)
C10 0.0236(15) 0.0232(16) 0.0396(19) -0.0113(14) 0.0046(14) 0.0006(12)
C11 0.0214(16) 0.045(2) 0.051(2) -0.0131(17) 0.0060(15) -0.0033(15)
C12 0.025(2) 0.132(5) 0.138(5) -0.083(4) 0.024(3) -0.006(3)
C13 0.033(2) 0.088(4) 0.070(3) 0.002(3) -0.009(2) -0.007(2)
C14 0.0243(15) 0.0236(15) 0.0284(16) -0.0077(13) 0.0021(12) 0.0004(12)
C15 0.0260(16) 0.0290(17) 0.0378(18) -0.0076(14) 0.0057(13) 0.0024(13)
C16 0.0296(17) 0.043(2) 0.041(2) -0.0094(16) 0.0046(15) 0.0097(15)
C17 0.0377(19) 0.040(2) 0.043(2) -0.0040(17) -0.0004(16) 0.0182(16)
C18 0.0373(18) 0.0305(18) 0.0328(18) -0.0035(14) 0.0035(14) 0.0045(14)
C19 0.0240(15) 0.0261(16) 0.0267(16) -0.0051(13) 0.0061(12) 0.0038(12)
C20 0.0376(19) 0.0330(18) 0.0319(18) -0.0014(14) 0.0071(14) -0.0030(15)
C21 0.046(2) 0.044(2) 0.0329(19) 0.0035(16) 0.0079(16) 0.0026(17)
C22 0.0376(19) 0.057(2) 0.0260(18) -0.0029(16) 0.0000(14) 0.0036(17)
C23 0.0291(17) 0.045(2) 0.0315(18) -0.0099(16) 0.0030(14) -0.0018(15)
C24 0.0225(15) 0.0215(15) 0.0264(16) -0.0020(12) 0.0022(12) 0.0013(12)
C25 0.0264(16) 0.0220(15) 0.0304(17) -0.0040(13) 0.0037(13) -0.0007(12)
C26 0.0349(17) 0.0221(16) 0.0323(18) -0.0067(13) 0.0039(14) -0.0023(13)
C27 0.0359(17) 0.0273(16) 0.0254(16) -0.0040(13) 0.0046(13) 0.0011(13)
C28 0.0269(16) 0.0233(15) 0.0299(17) 0.0018(13) 0.0059(13) 0.0012(12)
C29 0.0277(16) 0.0232(16) 0.0254(16) 0.0017(12) 0.0048(12) -0.0013(12)
C30 0.0279(16) 0.0229(16) 0.0414(19) -0.0011(14) 0.0065(14) -0.0054(13)
C31 0.043(2) 0.0260(19) 0.092(3) -0.008(2) 0.018(2) -0.0097(16)
C32 0.037(2) 0.079(3) 0.068(3) 0.026(3) -0.014(2) -0.024(2)
C33 0.043(2) 0.047(2) 0.068(3) -0.011(2) 0.026(2) -0.0162(18)
C34 0.032(2) 0.098(4) 0.120(5) 0.018(4) 0.000(3) -0.030(3)
C35 0.089(4) 0.081(4) 0.103(4) -0.044(3) 0.049(3) -0.059(3)
C39Y 0.096(9) 0.082(8) 0.032(5) -0.017(5) -0.003(5) -0.018(7)
C39X 0.121(10) 0.109(10) 0.070(7) -0.050(7) 0.002(6) -0.056(8)
C40 0.036(2) 0.049(2) 0.042(2) -0.0088(18) 0.0126(16) 0.0066(17)
C41 0.051(3) 0.127(5) 0.057(3) 0.006(3) 0.009(2) 0.046(3)
N1S 0.057(2) 0.043(2) 0.086(3) 0.0014(19) 0.021(2) 0.0081(18)
C4S 0.052(2) 0.037(2) 0.050(2) -0.0075(18) 0.0102(19) -0.0057(18)
C3S 0.049(3) 0.099(4) 0.058(3) -0.018(3) 0.015(2) 0.002(3)
N6S 0.058(7) 0.043(5) 0.252(16) -0.004(9) -0.045(8) -0.004(5)
C9S 0.047(5) 0.039(7) 0.102(8) 0.022(6) 0.028(5) 0.017(5)
C12S 0.044(6) 0.034(5) 0.157(13) 0.015(8) 0.007(6) 0.000(4)
N5S 0.079(7) 0.068(7) 0.257(19) 0.021(11) -0.047(9) -0.022(7)
C15S 0.070(6) 0.037(6) 0.109(10) 0.013(7) -0.012(6) -0.007(5)
C16S 0.100(8) 0.109(17) 0.103(13) 0.013(11) -0.066(11) -0.015(12)
C38X 0.051(5) 0.052(6) 0.041(5) -0.013(4) 0.006(4) -0.013(4)
C38Y 0.050(6) 0.028(5) 0.038(6) -0.008(4) 0.006(4) -0.009(4)
C14S 0.120(4) 0.119(4) 0.119(4) 0.0007(11) 0.0208(13) -0.0007(11)
N4S 0.169(5) 0.167(5) 0.169(5) -0.0005(11) 0.0294(13) 0.0008(11)
C13S 0.083(3) 0.085(3) 0.083(3) 0.0021(10) 0.0128(11) -0.0013(11)

loop_
_atom_type_symbol
_atom_type_description
_atom_type_scat_dispersion_real
_atom_type_scat_dispersion_imag
_atom_type_scat_source
C C 0.0033 0.0016 'International Tables Vol C Tables 4.2.6.8 and 6.1.1.4'
H H 0.0000 0.0000 'International Tables Vol C Tables 4.2.6.8 and 6.1.1.4'
N N 0.0061 0.0033 'International Tables Vol C Tables 4.2.6.8 and 6.1.1.4'
O O 0.0106 0.0060 'International Tables Vol C Tables 4.2.6.8 and 6.1.1.4'
P P 0.1023 0.0942 'International Tables Vol C Tables 4.2.6.8 and 6.1.1.4'
Cl Cl 0.1484 0.1585 'International Tables Vol C Tables 4.2.6.8 and 6.1.1.4'
Co Co 0.3494 0.9721 'International Tables Vol C Tables 4.2.6.8 and 6.1.1.4'
F F 0.0171 0.0103 'International Tables Vol C Tables 4.2.6.8 and 6.1.1.4'

loop_
_geom_angle_atom_site_label_1
_geom_angle_atom_site_label_2
_geom_angle_atom_site_label_3
_geom_angle
_geom_angle_site_symmetry_1
_geom_angle_site_symmetry_3
O3 Co4 F1 169.14(8) 7_565 .
O3 Co4 O4 85.39(9) 7_565 .
F1 Co4 O4 91.79(8) . .
O3 Co4 O14 98.47(9) 7_565 7_565
F1 Co4 O14 92.25(7) . 7_565
O4 Co4 O14 96.03(8) . 7_565
O3 Co4 O10 91.39(9) 7_565 .
F1 Co4 O10 78.23(7) . .
O4 Co4 O10 92.37(8) . .
O14 Co4 O10 167.52(8) 7_565 .
O3 Co4 O11 97.98(8) 7_565 .
F1 Co4 O11 85.80(7) . .
O4 Co4 O11 173.98(8) . .
O14 Co4 O11 78.58(8) 7_565 .
O10 Co4 O11 92.54(8) . .
O5 Co1 O1 93.25(9) . .
O5 Co1 F1 99.31(8) . .
O1 Co1 F1 91.66(8) . .
O5 Co1 N3 98.92(10) . .
O1 Co1 N3 93.90(9) . .
F1 Co1 N3 160.59(8) . .
O5 Co1 O7 154.55(9) . .
O1 Co1 O7 102.78(8) . .
F1 Co1 O7 99.84(7) . .
N3 Co1 O7 60.79(8) . .
O5 Co1 O10 90.12(8) . .
O1 Co1 O10 167.65(8) . .
F1 Co1 O10 76.06(7) . .
N3 Co1 O10 97.31(9) . .
O7 Co1 O10 78.44(7) . .
O17 Co5 F1 171.98(8) . .
O17 Co5 O2 87.78(8) . .
F1 Co5 O2 84.33(7) . .
O17 Co5 O6 87.31(9) . .
F1 Co5 O6 91.86(7) . .
O2 Co5 O6 94.50(8) . .
O17 Co5 O14 99.57(8) . .
F1 Co5 O14 88.34(7) . .
O2 Co5 O14 172.65(8) . .
O6 Co5 O14 86.25(8) . .
O17 Co5 O11 93.61(9) . 7_565
F1 Co5 O11 89.32(7) . 7_565
O2 Co5 O11 100.93(8) . 7_565
O6 Co5 O11 164.56(8) . 7_565
O14 Co5 O11 78.40(7) . 7_565
O8 Co2 O12 96.98(8) . .
O8 Co2 N5 91.01(10) . .
O12 Co2 N5 94.57(9) . .
O8 Co2 N2 102.12(9) . .
O12 Co2 N2 160.13(9) . .
N5 Co2 N2 90.52(10) . .
O8 Co2 O10 163.86(8) . .
O12 Co2 O10 98.71(8) . .
N5 Co2 O10 91.45(9) . .
N2 Co2 O10 61.91(8) . .
O8 Co2 O7 99.19(8) . .
O12 Co2 O7 78.10(8) . .
N5 Co2 O7 168.05(9) . .
N2 Co2 O7 93.38(8) . .
O10 Co2 O7 80.48(7) . .
O9 Co3 O6 170.50(8) . .
O9 Co3 O12 94.48(8) . .
O6 Co3 O12 94.87(8) . .
O9 Co3 N4 88.53(10) . .
O6 Co3 N4 88.86(10) . .
O12 Co3 N4 95.66(9) . .
O9 Co3 O7 96.43(8) . .
O6 Co3 O7 87.14(8) . .
O12 Co3 O7 78.28(7) . .
N4 Co3 O7 172.41(10) . .
O9 Co3 N1 108.68(9) . .
O6 Co3 N1 62.30(9) . .
O12 Co3 N1 155.73(9) . .
N4 Co3 N1 92.18(10) . .
O7 Co3 N1 91.66(9) . .
O11 P1 O14 114.64(11) . .
O11 P1 O12 110.30(11) . .
O14 P1 O12 109.04(11) . .
O11 P1 C9 107.64(13) . .
O14 P1 C9 107.81(13) . .
O12 P1 C9 107.11(13) . .
C10 O1 Co1 126.8(2) . .
C10 O2 Co5 127.3(2) . .
C1 O3 Co4 129.3(2) . 7_565
C5 O4 Co4 130.5(2) . .
C5 O5 Co1 129.2(2) . .
C14 O6 Co5 135.1(2) . .
C14 O6 Co3 95.92(18) . .
Co5 O6 Co3 128.93(10) . .
C19 O7 Co3 132.68(18) . .
C19 O7 Co2 116.62(17) . .
Co3 O7 Co2 90.05(7) . .
C19 O7 Co1 91.48(17) . .
Co3 O7 Co1 123.45(10) . .
Co2 O7 Co1 99.75(8) . .
C29 O8 Co2 124.9(2) . .
C29 O9 Co3 127.86(19) . .
C24 O10 Co4 134.58(18) . .
C24 O10 Co2 91.29(17) . .
Co4 O10 Co2 120.71(9) . .
C24 O10 Co1 115.04(17) . .
Co4 O10 Co1 91.61(8) . .
Co2 O10 Co1 100.37(8) . .
P1 O11 Co5 128.09(12) . 7_565
P1 O11 Co4 125.53(11) . .
Co5 O11 Co4 90.10(7) 7_565 .
P1 O12 Co2 129.28(12) . .
P1 O12 Co3 130.97(12) . .
Co2 O12 Co3 96.24(8) . .
P1 O14 Co4 126.54(12) . 7_565
P1 O14 Co5 123.48(11) . .
Co4 O14 Co5 93.35(8) 7_565 .
Co1 F1 Co4 101.18(7) . .
Co1 F1 Co5 120.07(8) . .
Co4 F1 Co5 138.11(9) . .
C1 O17 Co5 128.4(2) . .
C18 N1 C14 118.1(3) . .
C18 N1 Co3 152.1(2) . .
C14 N1 Co3 89.59(18) . .
C28 N2 C24 119.1(3) . .
C28 N2 Co2 147.0(2) . .
C24 N2 Co2 92.49(18) . .
C23 N3 C19 118.0(3) . .
C23 N3 Co1 147.0(2) . .
C19 N3 Co1 94.73(18) . .
C38X N4 C38Y 37.1(5) . .
C38X N4 Co3 170.1(6) . .
C38Y N4 Co3 152.3(6) . .
C40 N5 Co2 161.7(3) . .
O3 C1 O17 125.2(3) . .
O3 C1 C2 116.2(3) . .
O17 C1 C2 118.6(3) . .
C43A C2 C4B 129.7(8) . .
C43A C2 C43B 45.1(5) . .
C4B C2 C43B 117.1(6) . .
C43A C2 C4A 116.6(6) . .
C4B C2 C4A 33.0(9) . .
C43B C2 C4A 134.4(6) . .
C43A C2 C42 71.3(8) . .
C4B C2 C42 98.6(11) . .
C43B C2 C42 26.6(9) . .
C4A C2 C42 126.6(9) . .
C43A C2 C1 115.4(5) . .
C4B C2 C1 114.3(6) . .
C43B C2 C1 114.1(4) . .
C4A C2 C1 111.2(5) . .
C42 C2 C1 110.5(6) . .
C43A C2 C4 131.3(7) . .
C4B C2 C4 11.9(10) . .
C43B C2 C4 127.8(7) . .
C4A C2 C4 22.7(6) . .
C42 C2 C4 110.4(7) . .
C1 C2 C4 109.2(5) . .
C43A C2 C43 39.1(7) . .
C4B C2 C43 114.8(10) . .
C43B C2 C43 83.9(7) . .
C4A C2 C43 86.9(7) . .
C42 C2 C43 109.4(7) . .
C1 C2 C43 108.8(6) . .
C4 C2 C43 108.4(6) . .
C43A C2 C42A 105.0(5) . .
C4B C2 C42A 71.3(8) . .
C43B C2 C42A 61.0(5) . .
C4A C2 C42A 104.1(6) . .
C42 C2 C42A 34.5(8) . .
C1 C2 C42A 102.6(3) . .
C4 C2 C42A 82.7(7) . .
C43 C2 C42A 140.3(7) . .
C43A C2 C42B 57.2(6) . .
C4B C2 C42B 106.4(6) . .
C43B C2 C42B 102.2(5) . .
C4A C2 C42B 74.8(7) . .
C42 C2 C42B 127.7(8) . .
C1 C2 C42B 99.9(4) . .
C4 C2 C42B 97.5(8) . .
C43 C2 C42B 18.4(7) . .
C42A C2 C42B 156.1(5) . .
C2 C4 H4A 109.5 . .
C2 C4 H4B 109.5 . .
H4A C4 H4B 109.5 . .
C2 C4 H4C 109.5 . .
H4A C4 H4C 109.5 . .
H4B C4 H4C 109.5 . .
C2 C42 H42A 109.5 . .
C2 C42 H42B 109.5 . .
H42A C42 H42B 109.5 . .
C2 C42 H42C 109.5 . .
H42A C42 H42C 109.5 . .
H42B C42 H42C 109.5 . .
C2 C43 H43A 109.5 . .
C2 C43 H43B 109.5 . .
H43A C43 H43B 109.5 . .
C2 C43 H43C 109.5 . .
H43A C43 H43C 109.5 . .
H43B C43 H43C 109.5 . .
C2 C42A H42D 109.5 . .
C2 C42A H42E 109.5 . .
H42D C42A H42E 109.5 . .
C2 C42A H42F 109.5 . .
H42D C42A H42F 109.5 . .
H42E C42A H42F 109.5 . .
C2 C43A H43D 109.5 . .
C2 C43A H43E 109.5 . .
H43D C43A H43E 109.5 . .
C2 C43A H43F 109.5 . .
H43D C43A H43F 109.5 . .
H43E C43A H43F 109.5 . .
C2 C4A H4A1 109.5 . .
C2 C4A H4A2 109.5 . .
H4A1 C4A H4A2 109.5 . .
C2 C4A H4A3 109.5 . .
H4A1 C4A H4A3 109.5 . .
H4A2 C4A H4A3 109.5 . .
C2 C42B H42G 109.5 . .
C2 C42B H42H 109.5 . .
H42G C42B H42H 109.5 . .
C2 C42B H42I 109.5 . .
H42G C42B H42I 109.5 . .
H42H C42B H42I 109.5 . .
C2 C43B H43G 109.5 . .
C2 C43B H43H 109.5 . .
H43G C43B H43H 109.5 . .
C2 C43B H43I 109.5 . .
H43G C43B H43I 109.5 . .
H43H C43B H43I 109.5 . .
C2 C4B H4B1 109.5 . .
C2 C4B H4B2 109.5 . .
H4B1 C4B H4B2 109.5 . .
C2 C4B H4B3 109.5 . .
H4B1 C4B H4B3 109.5 . .
H4B2 C4B H4B3 109.5 . .
O4 C5 O5 125.0(3) . .
O4 C5 C6 118.0(3) . .
O5 C5 C6 117.0(3) . .
C35 C6 C8 110.8(4) . .
C35 C6 C7 109.5(4) . .
C8 C6 C7 108.1(4) . .
C35 C6 C5 107.9(3) . .
C8 C6 C5 109.2(3) . .
C7 C6 C5 111.3(3) . .
C6 C7 H7A 109.5 . .
C6 C7 H7B 109.5 . .
H7A C7 H7B 109.5 . .
C6 C7 H7C 109.5 . .
H7A C7 H7C 109.5 . .
H7B C7 H7C 109.5 . .
C6 C8 H8A 109.5 . .
C6 C8 H8B 109.5 . .
H8A C8 H8B 109.5 . .
C6 C8 H8C 109.5 . .
H8A C8 H8C 109.5 . .
H8B C8 H8C 109.5 . .
P1 C9 H9A 109.5 . .
P1 C9 H9B 109.5 . .
H9A C9 H9B 109.5 . .
P1 C9 H9C 109.5 . .
H9A C9 H9C 109.5 . .
H9B C9 H9C 109.5 . .
O1 C10 O2 126.3(3) . .
O1 C10 C11 117.9(3) . .
O2 C10 C11 115.8(3) . .
C12 C11 C34 106.8(4) . .
C12 C11 C13 114.2(4) . .
C34 C11 C13 108.0(4) . .
C12 C11 C10 108.9(3) . .
C34 C11 C10 107.6(3) . .
C13 C11 C10 111.0(3) . .
C11 C12 H12A 109.5 . .
C11 C12 H12B 109.5 . .
H12A C12 H12B 109.5 . .
C11 C12 H12C 109.5 . .
H12A C12 H12C 109.5 . .
H12B C12 H12C 109.5 . .
C11 C13 H13A 109.5 . .
C11 C13 H13B 109.5 . .
H13A C13 H13B 109.5 . .
C11 C13 H13C 109.5 . .
H13A C13 H13C 109.5 . .
H13B C13 H13C 109.5 . .
O6 C14 N1 112.1(3) . .
O6 C14 C15 126.6(3) . .
N1 C14 C15 121.2(3) . .
C16 C15 C14 118.1(3) . .
C16 C15 H15 120.9 . .
C14 C15 H15 120.9 . .
C15 C16 C17 121.1(3) . .
C15 C16 H16 119.5 . .
C17 C16 H16 119.5 . .
C18 C17 C16 116.9(3) . .
C18 C17 H17 121.5 . .
C16 C17 H17 121.5 . .
N1 C18 C17 124.5(3) . .
N1 C18 Cl3 115.2(3) . .
C17 C18 Cl3 120.3(3) . .
O7 C19 N3 112.4(3) . .
O7 C19 C20 125.5(3) . .
N3 C19 C20 122.1(3) . .
C21 C20 C19 118.2(3) . .
C21 C20 H20 120.9 . .
C19 C20 H20 120.9 . .
C20 C21 C22 120.4(3) . .
C20 C21 H21 119.8 . .
C22 C21 H21 119.8 . .
C23 C22 C21 117.2(3) . .
C23 C22 H22 121.4 . .
C21 C22 H22 121.4 . .
N3 C23 C22 124.0(3) . .
N3 C23 Cl2 116.0(3) . .
C22 C23 Cl2 119.9(3) . .
O10 C24 N2 112.1(2) . .
O10 C24 C25 126.5(3) . .
N2 C24 C25 121.4(3) . .
C26 C25 C24 117.4(3) . .
C26 C25 H25 121.3 . .
C24 C25 H25 121.3 . .
C25 C26 C27 121.3(3) . .
C25 C26 H26 119.4 . .
C27 C26 H26 119.4 . .
C28 C27 C26 116.6(3) . .
C28 C27 H27 121.7 . .
C26 C27 H27 121.7 . .
N2 C28 C27 124.0(3) . .
N2 C28 Cl1 115.4(2) . .
C27 C28 Cl1 120.6(2) . .
O9 C29 O8 124.9(3) . .
O9 C29 C30 118.4(3) . .
O8 C29 C30 116.5(3) . .
C31 C30 C32 110.2(3) . .
C31 C30 C33 109.5(3) . .
C32 C30 C33 109.9(3) . .
C31 C30 C29 111.4(3) . .
C32 C30 C29 104.2(3) . .
C33 C30 C29 111.6(3) . .
C30 C31 H31A 109.5 . .
C30 C31 H31B 109.5 . .
H31A C31 H31B 109.5 . .
C30 C31 H31C 109.5 . .
H31A C31 H31C 109.5 . .
H31B C31 H31C 109.5 . .
C30 C32 H32A 109.5 . .
C30 C32 H32B 109.5 . .
H32A C32 H32B 109.5 . .
C30 C32 H32C 109.5 . .
H32A C32 H32C 109.5 . .
H32B C32 H32C 109.5 . .
C30 C33 H33A 109.5 . .
C30 C33 H33B 109.5 . .
H33A C33 H33B 109.5 . .
C30 C33 H33C 109.5 . .
H33A C33 H33C 109.5 . .
H33B C33 H33C 109.5 . .
C11 C34 H34A 109.5 . .
C11 C34 H34B 109.5 . .
H34A C34 H34B 109.5 . .
C11 C34 H34C 109.5 . .
H34A C34 H34C 109.5 . .
H34B C34 H34C 109.5 . .
C6 C35 H35A 109.5 . .
C6 C35 H35B 109.5 . .
H35A C35 H35B 109.5 . .
C6 C35 H35C 109.5 . .
H35A C35 H35C 109.5 . .
H35B C35 H35C 109.5 . .
C38X C39X H39D 109.5 . .
C38X C39X H39E 109.5 . .
H39D C39X H39E 109.5 . .
C38X C39X H39F 109.5 . .
H39D C39X H39F 109.5 . .
H39E C39X H39F 109.5 . .
N5 C40 C41 177.3(4) . .
C40 C41 H41A 109.5 . .
C40 C41 H41B 109.5 . .
H41A C41 H41B 109.5 . .
C40 C41 H41C 109.5 . .
H41A C41 H41C 109.5 . .
H41B C41 H41C 109.5 . .
N1S C4S C3S 178.2(5) . .
C4S C3S H3S1 109.5 . .
C4S C3S H3S2 109.5 . .
H3S1 C3S H3S2 109.5 . .
C4S C3S H3S3 109.5 . .
H3S1 C3S H3S3 109.5 . .
H3S2 C3S H3S3 109.5 . .
N6S C12S C9S 177.7(14) . .
N5S C15S C16S 177(2) . .
C15S C16S H16A 109.5 . .
C15S C16S H16B 109.5 . .
H16A C16S H16B 109.5 . .
C15S C16S H16C 109.5 . .
H16A C16S H16C 109.5 . .
H16B C16S H16C 109.5 . .
N4 C38X C39X 175.3(11) . .
N4 C38Y C39Y 176.1(12) . .
N4S C14S C13S 178(2) . .
C14S C13S H13D 106.2 . .
C14S C13S H13E 103.2 . .
H13D C13S H13E 113.8 . .
C14S C13S H13F 106.2 . .
H13D C13S H13F 113.6 . .
H13E C13S H13F 112.8 . .

loop_
_geom_bond_atom_site_label_1
_geom_bond_atom_site_label_2
_geom_bond_distance
_geom_bond_site_symmetry_2
Co4 O3 1.998(2) 7_565
Co4 F1 2.0368(16) .
Co4 O4 2.085(2) .
Co4 O14 2.094(2) 7_565
Co4 O10 2.136(2) .
Co4 O11 2.1981(19) .
Co1 O5 1.991(2) .
Co1 O1 2.024(2) .
Co1 F1 2.0258(17) .
Co1 N3 2.146(3) .
Co1 O7 2.240(2) .
Co1 O10 2.241(2) .
Co5 O17 2.046(2) .
Co5 F1 2.0637(16) .
Co5 O2 2.064(2) .
Co5 O6 2.078(2) .
Co5 O14 2.1439(19) .
Co5 O11 2.158(2) 7_565
Co2 O8 2.001(2) .
Co2 O12 2.026(2) .
Co2 N5 2.113(3) .
Co2 N2 2.133(2) .
Co2 O10 2.182(2) .
Co2 O7 2.203(2) .
Co3 O9 2.029(2) .
Co3 O6 2.086(2) .
Co3 O12 2.094(2) .
Co3 N4 2.125(3) .
Co3 O7 2.133(2) .
Co3 N1 2.184(2) .
Cl1 C28 1.740(3) .
Cl2 C23 1.733(4) .
Cl3 C18 1.735(4) .
P1 O11 1.530(2) .
P1 O14 1.532(2) .
P1 O12 1.543(2) .
P1 C9 1.791(3) .
O1 C10 1.260(4) .
O2 C10 1.261(4) .
O3 C1 1.247(4) .
O3 Co4 1.998(2) 7_565
O4 C5 1.252(4) .
O5 C5 1.265(4) .
O6 C14 1.297(4) .
O7 C19 1.321(4) .
O8 C29 1.266(4) .
O9 C29 1.254(4) .
O10 C24 1.321(4) .
O11 Co5 2.158(2) 7_565
O14 Co4 2.094(2) 7_565
O17 C1 1.256(4) .
N1 C18 1.335(4) .
N1 C14 1.367(4) .
N2 C28 1.322(4) .
N2 C24 1.355(4) .
N3 C23 1.335(4) .
N3 C19 1.351(4) .
N4 C38X 1.149(9) .
N4 C38Y 1.172(10) .
N5 C40 1.127(4) .
C1 C2 1.523(4) .
C2 C43A 1.446(7) .
C2 C4B 1.468(7) .
C2 C43B 1.491(6) .
C2 C4A 1.504(7) .
C2 C42 1.518(8) .
C2 C4 1.527(8) .
C2 C43 1.539(8) .
C2 C42A 1.663(6) .
C2 C42B 1.664(8) .
C4 H4A 0.9600 .
C4 H4B 0.9600 .
C4 H4C 0.9600 .
C42 H42A 0.9600 .
C42 H42B 0.9600 .
C42 H42C 0.9600 .
C43 H43A 0.9600 .
C43 H43B 0.9600 .
C43 H43C 0.9600 .
C42A H42D 0.9600 .
C42A H42E 0.9600 .
C42A H42F 0.9600 .
C43A H43D 0.9600 .
C43A H43E 0.9600 .
C43A H43F 0.9600 .
C4A H4A1 0.9600 .
C4A H4A2 0.9600 .
C4A H4A3 0.9600 .
C42B H42G 0.9600 .
C42B H42H 0.9600 .
C42B H42I 0.9600 .
C43B H43G 0.9600 .
C43B H43H 0.9600 .
C43B H43I 0.9600 .
C4B H4B1 0.9600 .
C4B H4B2 0.9600 .
C4B H4B3 0.9600 .
C5 C6 1.537(4) .
C6 C35 1.511(6) .
C6 C8 1.512(5) .
C6 C7 1.536(6) .
C7 H7A 0.9600 .
C7 H7B 0.9600 .
C7 H7C 0.9600 .
C8 H8A 0.9600 .
C8 H8B 0.9600 .
C8 H8C 0.9600 .
C9 H9A 0.9600 .
C9 H9B 0.9600 .
C9 H9C 0.9600 .
C10 C11 1.545(4) .
C11 C12 1.518(6) .
C11 C34 1.520(6) .
C11 C13 1.520(6) .
C12 H12A 0.9600 .
C12 H12B 0.9600 .
C12 H12C 0.9600 .
C13 H13A 0.9600 .
C13 H13B 0.9600 .
C13 H13C 0.9600 .
C14 C15 1.401(4) .
C15 C16 1.376(5) .
C15 H15 0.9300 .
C16 C17 1.392(5) .
C16 H16 0.9300 .
C17 C18 1.368(5) .
C17 H17 0.9300 .
C19 C20 1.386(4) .
C20 C21 1.377(5) .
C20 H20 0.9300 .
C21 C22 1.393(5) .
C21 H21 0.9300 .
C22 C23 1.371(5) .
C22 H22 0.9300 .
C24 C25 1.396(4) .
C25 C26 1.381(4) .
C25 H25 0.9300 .
C26 C27 1.396(4) .
C26 H26 0.9300 .
C27 C28 1.369(4) .
C27 H27 0.9300 .
C29 C30 1.539(4) .
C30 C31 1.510(5) .
C30 C32 1.524(5) .
C30 C33 1.530(5) .
C31 H31A 0.9600 .
C31 H31B 0.9600 .
C31 H31C 0.9600 .
C32 H32A 0.9600 .
C32 H32B 0.9600 .
C32 H32C 0.9600 .
C33 H33A 0.9600 .
C33 H33B 0.9600 .
C33 H33C 0.9600 .
C34 H34A 0.9600 .
C34 H34B 0.9600 .
C34 H34C 0.9600 .
C35 H35A 0.9600 .
C35 H35B 0.9600 .
C35 H35C 0.9600 .
C39Y C38Y 1.464(13) .
C39Y H39A 0.9600 .
C39Y H39B 0.9600 .
C39Y H39C 0.9600 .
C39X C38X 1.478(12) .
C39X H39D 0.9600 .
C39X H39E 0.9600 .
C39X H39F 0.9600 .
C40 C41 1.468(5) .
C41 H41A 0.9600 .
C41 H41B 0.9600 .
C41 H41C 0.9600 .
N1S C4S 1.127(5) .
C4S C3S 1.447(6) .
C3S H3S1 0.9600 .
C3S H3S2 0.9600 .
C3S H3S3 0.9600 .
N6S C12S 1.142(9) .
C9S C12S 1.445(9) .
C9S H9S1 0.9600 .
C9S H9S2 0.9600 .
C9S H9S3 0.9600 .
N5S C15S 1.147(8) .
C15S C16S 1.450(9) .
C16S H16A 0.9600 .
C16S H16B 0.9600 .
C16S H16C 0.9600 .
C14S N4S 1.135(9) .
C14S C13S 1.3995(11) .
C13S H13D 0.9312 .
C13S H13E 0.9401 .
C13S H13F 0.9425 .

loop_
_geom_torsion_atom_site_label_1
_geom_torsion_atom_site_label_2
_geom_torsion_atom_site_label_3
_geom_torsion_atom_site_label_4
_geom_torsion
_geom_torsion_site_symmetry_1
_geom_torsion_site_symmetry_4
O5 Co1 O1 C10 -71.1(2) . .
F1 Co1 O1 C10 28.3(2) . .
N3 Co1 O1 C10 -170.3(2) . .
O7 Co1 O1 C10 128.8(2) . .
O10 Co1 O1 C10 34.5(5) . .
O17 Co5 O2 C10 -126.4(2) . .
F1 Co5 O2 C10 52.2(2) . .
O6 Co5 O2 C10 -39.3(2) . .
O14 Co5 O2 C10 56.3(8) . .
O11 Co5 O2 C10 140.4(2) 7_565 .
O3 Co4 O4 C5 121.9(3) 7_565 .
F1 Co4 O4 C5 -47.6(3) . .
O14 Co4 O4 C5 -140.0(3) 7_565 .
O10 Co4 O4 C5 30.7(3) . .
O11 Co4 O4 C5 -113.9(8) . .
O1 Co1 O5 C5 119.7(3) . .
F1 Co1 O5 C5 27.5(3) . .
N3 Co1 O5 C5 -145.8(3) . .
O7 Co1 O5 C5 -110.9(3) . .
O10 Co1 O5 C5 -48.4(3) . .
O17 Co5 O6 C14 51.3(3) . .
F1 Co5 O6 C14 -120.7(3) . .
O2 Co5 O6 C14 -36.2(3) . .
O14 Co5 O6 C14 151.1(3) . .
O11 Co5 O6 C14 145.2(3) 7_565 .
O17 Co5 O6 Co3 -131.06(13) . .
F1 Co5 O6 Co3 56.93(13) . .
O2 Co5 O6 Co3 141.39(13) . .
O14 Co5 O6 Co3 -31.28(13) . .
O11 Co5 O6 Co3 -37.2(4) 7_565 .
O9 Co3 O6 C14 -17.3(6) . .
O12 Co3 O6 C14 173.08(17) . .
N4 Co3 O6 C14 -91.34(18) . .
O7 Co3 O6 C14 95.11(17) . .
N1 Co3 O6 C14 1.73(16) . .
O9 Co3 O6 Co5 164.4(4) . .
O12 Co3 O6 Co5 -5.21(13) . .
N4 Co3 O6 Co5 90.37(14) . .
O7 Co3 O6 Co5 -83.18(13) . .
N1 Co3 O6 Co5 -176.57(16) . .
O9 Co3 O7 C19 63.7(3) . .
O6 Co3 O7 C19 -107.5(2) . .
O12 Co3 O7 C19 157.0(3) . .
N4 Co3 O7 C19 -165.7(7) . .
N1 Co3 O7 C19 -45.3(3) . .
O9 Co3 O7 Co2 -63.91(8) . .
O6 Co3 O7 Co2 124.92(8) . .
O12 Co3 O7 Co2 29.35(7) . .
N4 Co3 O7 Co2 66.7(7) . .
N1 Co3 O7 Co2 -172.93(9) . .
O9 Co3 O7 Co1 -165.66(11) . .
O6 Co3 O7 Co1 23.18(11) . .
O12 Co3 O7 Co1 -72.40(11) . .
N4 Co3 O7 Co1 -35.1(8) . .
N1 Co3 O7 Co1 85.33(12) . .
O8 Co2 O7 C19 -74.5(2) . .
O12 Co2 O7 C19 -169.8(2) . .
N5 Co2 O7 C19 137.2(4) . .
N2 Co2 O7 C19 28.3(2) . .
O10 Co2 O7 C19 89.1(2) . .
O8 Co2 O7 Co3 64.81(9) . .
O12 Co2 O7 Co3 -30.46(7) . .
N5 Co2 O7 Co3 -83.5(4) . .
N2 Co2 O7 Co3 167.68(8) . .
O10 Co2 O7 Co3 -131.54(8) . .
O8 Co2 O7 Co1 -171.17(8) . .
O12 Co2 O7 Co1 93.56(8) . .
N5 Co2 O7 Co1 40.6(5) . .
N2 Co2 O7 Co1 -68.30(9) . .
O10 Co2 O7 Co1 -7.52(7) . .
O5 Co1 O7 C19 -45.1(3) . .
O1 Co1 O7 C19 82.61(17) . .
F1 Co1 O7 C19 176.60(15) . .
N3 Co1 O7 C19 -4.70(16) . .
O10 Co1 O7 C19 -109.96(16) . .
O5 Co1 O7 Co3 168.80(16) . .
O1 Co1 O7 Co3 -63.47(12) . .
F1 Co1 O7 Co3 30.52(11) . .
N3 Co1 O7 Co3 -150.78(14) . .
O10 Co1 O7 Co3 103.96(11) . .
O5 Co1 O7 Co2 72.2(2) . .
O1 Co1 O7 Co2 -160.05(8) . .
F1 Co1 O7 Co2 -66.06(8) . .
N3 Co1 O7 Co2 112.64(11) . .
O10 Co1 O7 Co2 7.37(7) . .
O12 Co2 O8 C29 27.5(2) . .
N5 Co2 O8 C29 122.2(2) . .
N2 Co2 O8 C29 -147.0(2) . .
O10 Co2 O8 C29 -139.0(3) . .
O7 Co2 O8 C29 -51.5(2) . .
O6 Co3 O9 C29 169.5(4) . .
O12 Co3 O9 C29 -20.8(3) . .
N4 Co3 O9 C29 -116.4(3) . .
O7 Co3 O9 C29 57.9(3) . .
N1 Co3 O9 C29 151.8(2) . .
O3 Co4 O10 C24 -22.9(3) 7_565 .
F1 Co4 O10 C24 153.9(3) . .
O4 Co4 O10 C24 62.5(3) . .
O14 Co4 O10 C24 -165.2(3) 7_565 .
O11 Co4 O10 C24 -121.0(3) . .
O3 Co4 O10 Co2 105.53(11) 7_565 .
F1 Co4 O10 Co2 -77.69(10) . .
O4 Co4 O10 Co2 -169.03(11) . .
O14 Co4 O10 Co2 -36.7(4) 7_565 .
O11 Co4 O10 Co2 7.48(11) . .
O3 Co4 O10 Co1 -151.40(8) 7_565 .
F1 Co4 O10 Co1 25.38(6) . .
O4 Co4 O10 Co1 -65.96(8) . .
O14 Co4 O10 Co1 66.3(4) 7_565 .
O11 Co4 O10 Co1 110.55(7) . .
O8 Co2 O10 C24 -18.0(4) . .
O12 Co2 O10 C24 175.50(16) . .
N5 Co2 O10 C24 80.65(17) . .
N2 Co2 O10 C24 -9.17(16) . .
O7 Co2 O10 C24 -108.22(16) . .
O8 Co2 O10 Co4 -164.1(3) . .
O12 Co2 O10 Co4 29.41(12) . .
N5 Co2 O10 Co4 -65.44(12) . .
N2 Co2 O10 Co4 -155.26(14) . .
O7 Co2 O10 Co4 105.69(11) . .
O8 Co2 O10 Co1 97.7(3) . .
O12 Co2 O10 Co1 -68.75(9) . .
N5 Co2 O10 Co1 -163.60(9) . .
N2 Co2 O10 Co1 106.59(10) . .
O7 Co2 O10 Co1 7.53(8) . .
O5 Co1 O10 C24 -68.2(2) . .
O1 Co1 O10 C24 -174.1(4) . .
F1 Co1 O10 C24 -167.8(2) . .
N3 Co1 O10 C24 30.8(2) . .
O7 Co1 O10 C24 88.89(19) . .
O5 Co1 O10 Co4 73.80(9) . .
O1 Co1 O10 Co4 -32.1(4) . .
F1 Co1 O10 Co4 -25.77(6) . .
N3 Co1 O10 Co4 172.81(8) . .
O7 Co1 O10 Co4 -129.09(8) . .
O5 Co1 O10 Co2 -164.57(10) . .
O1 Co1 O10 Co2 89.5(4) . .
F1 Co1 O10 Co2 95.87(8) . .
N3 Co1 O10 Co2 -65.56(10) . .
O7 Co1 O10 Co2 -7.46(7) . .
O14 P1 O11 Co5 59.55(17) . 7_565
O12 P1 O11 Co5 -176.92(12) . 7_565
C9 P1 O11 Co5 -60.39(18) . 7_565
O14 P1 O11 Co4 -64.67(17) . .
O12 P1 O11 Co4 58.86(16) . .
C9 P1 O11 Co4 175.40(14) . .
O3 Co4 O11 P1 -156.07(14) 7_565 .
F1 Co4 O11 P1 13.69(14) . .
O4 Co4 O11 P1 80.2(8) . .
O14 Co4 O11 P1 106.85(15) 7_565 .
O10 Co4 O11 P1 -64.31(15) . .
O3 Co4 O11 Co5 64.53(9) 7_565 7_565
F1 Co4 O11 Co5 -125.71(7) . 7_565
O4 Co4 O11 Co5 -59.2(8) . 7_565
O14 Co4 O11 Co5 -32.55(7) 7_565 7_565
O10 Co4 O11 Co5 156.30(7) . 7_565
O11 P1 O12 Co2 12.22(18) . .
O14 P1 O12 Co2 138.94(14) . .
C9 P1 O12 Co2 -104.65(16) . .
O11 P1 O12 Co3 -141.44(14) . .
O14 P1 O12 Co3 -14.72(18) . .
C9 P1 O12 Co3 101.69(17) . .
O8 Co2 O12 P1 133.02(15) . .
N5 Co2 O12 P1 41.43(16) . .
N2 Co2 O12 P1 -62.9(3) . .
O10 Co2 O12 P1 -50.74(16) . .
O7 Co2 O12 P1 -129.02(16) . .
O8 Co2 O12 Co3 -66.68(9) . .
N5 Co2 O12 Co3 -158.27(9) . .
N2 Co2 O12 Co3 97.4(3) . .
O10 Co2 O12 Co3 109.56(8) . .
O7 Co2 O12 Co3 31.29(7) . .
O9 Co3 O12 P1 -136.99(15) . .
O6 Co3 O12 P1 41.31(16) . .
N4 Co3 O12 P1 -48.02(17) . .
O7 Co3 O12 P1 127.36(16) . .
N1 Co3 O12 P1 60.2(3) . .
O9 Co3 O12 Co2 63.22(9) . .
O6 Co3 O12 Co2 -118.48(8) . .
N4 Co3 O12 Co2 152.19(10) . .
O7 Co3 O12 Co2 -32.42(8) . .
N1 Co3 O12 Co2 -99.6(2) . .
O11 P1 O14 Co4 -60.07(17) . 7_565
O12 P1 O14 Co4 175.73(12) . 7_565
C9 P1 O14 Co4 59.77(18) . 7_565
O11 P1 O14 Co5 65.19(16) . .
O12 P1 O14 Co5 -59.01(16) . .
C9 P1 O14 Co5 -174.97(14) . .
O17 Co5 O14 P1 162.90(14) . .
F1 Co5 O14 P1 -15.70(13) . .
O2 Co5 O14 P1 -19.9(7) . .
O6 Co5 O14 P1 76.27(14) . .
O11 Co5 O14 P1 -105.35(14) 7_565 .
O17 Co5 O14 Co4 -58.18(9) . 7_565
F1 Co5 O14 Co4 123.22(7) . 7_565
O2 Co5 O14 Co4 119.1(6) . 7_565
O6 Co5 O14 Co4 -144.81(8) . 7_565
O11 Co5 O14 Co4 33.57(7) 7_565 7_565
O5 Co1 F1 Co4 -60.11(9) . .
O1 Co1 F1 Co4 -153.67(8) . .
N3 Co1 F1 Co4 99.6(3) . .
O7 Co1 F1 Co4 103.05(8) . .
O10 Co1 F1 Co4 27.68(7) . .
O5 Co1 F1 Co5 127.51(10) . .
O1 Co1 F1 Co5 33.94(10) . .
N3 Co1 F1 Co5 -72.8(3) . .
O7 Co1 F1 Co5 -69.34(10) . .
O10 Co1 F1 Co5 -144.70(10) . .
O3 Co4 F1 Co1 -11.5(5) 7_565 .
O4 Co4 F1 Co1 63.16(8) . .
O14 Co4 F1 Co1 159.27(7) 7_565 .
O10 Co4 F1 Co1 -28.88(7) . .
O11 Co4 F1 Co1 -122.36(8) . .
O3 Co4 F1 Co5 158.6(4) 7_565 .
O4 Co4 F1 Co5 -126.73(13) . .
O14 Co4 F1 Co5 -30.63(13) 7_565 .
O10 Co4 F1 Co5 141.22(14) . .
O11 Co4 F1 Co5 47.74(13) . .
O17 Co5 F1 Co1 -48.9(6) . .
O2 Co5 F1 Co1 -59.30(10) . .
O6 Co5 F1 Co1 35.04(10) . .
O14 Co5 F1 Co1 121.23(10) . .
O11 Co5 F1 Co1 -160.36(9) 7_565 .
O17 Co5 F1 Co4 142.3(6) . .
O2 Co5 F1 Co4 131.92(14) . .
O6 Co5 F1 Co4 -133.73(13) . .
O14 Co5 F1 Co4 -47.54(13) . .
O11 Co5 F1 Co4 30.87(13) 7_565 .
F1 Co5 O17 C1 -167.1(5) . .
O2 Co5 O17 C1 -156.7(3) . .
O6 Co5 O17 C1 108.7(3) . .
O14 Co5 O17 C1 22.9(3) . .
O11 Co5 O17 C1 -55.9(3) 7_565 .
O9 Co3 N1 C18 0.4(5) . .
O6 Co3 N1 C18 -176.4(5) . .
O12 Co3 N1 C18 162.3(4) . .
N4 Co3 N1 C18 -88.8(5) . .
O7 Co3 N1 C18 97.7(5) . .
O9 Co3 N1 C14 175.12(16) . .
O6 Co3 N1 C14 -1.63(15) . .
O12 Co3 N1 C14 -23.0(3) . .
N4 Co3 N1 C14 85.93(18) . .
O7 Co3 N1 C14 -87.53(17) . .
O8 Co2 N2 C28 -9.8(4) . .
O12 Co2 N2 C28 -173.6(3) . .
N5 Co2 N2 C28 81.3(4) . .
O10 Co2 N2 C28 172.7(4) . .
O7 Co2 N2 C28 -110.0(4) . .
O8 Co2 N2 C24 -173.56(16) . .
O12 Co2 N2 C24 22.6(4) . .
N5 Co2 N2 C24 -82.41(18) . .
O10 Co2 N2 C24 8.95(15) . .
O7 Co2 N2 C24 86.28(17) . .
O5 Co1 N3 C23 -18.9(4) . .
O1 Co1 N3 C23 75.0(4) . .
F1 Co1 N3 C23 -178.6(3) . .
O7 Co1 N3 C23 177.5(4) . .
O10 Co1 N3 C23 -110.1(4) . .
O5 Co1 N3 C19 168.23(18) . .
O1 Co1 N3 C19 -97.86(18) . .
F1 Co1 N3 C19 8.5(4) . .
O7 Co1 N3 C19 4.61(16) . .
O10 Co1 N3 C19 76.95(18) . .
O9 Co3 N4 C38X -5(3) . .
O6 Co3 N4 C38X 166(3) . .
O12 Co3 N4 C38X -100(3) . .
O7 Co3 N4 C38X -136(3) . .
N1 Co3 N4 C38X 103(3) . .
O9 Co3 N4 C38Y 154.2(12) . .
O6 Co3 N4 C38Y -34.9(12) . .
O12 Co3 N4 C38Y 59.9(12) . .
O7 Co3 N4 C38Y 23.3(16) . .
N1 Co3 N4 C38Y -97.1(12) . .
O8 Co2 N5 C40 -111.3(9) . .
O12 Co2 N5 C40 -14.3(9) . .
N2 Co2 N5 C40 146.5(9) . .
O10 Co2 N5 C40 84.6(9) . .
O7 Co2 N5 C40 37.4(12) . .
Co4 O3 C1 O17 -9.4(5) 7_565 .
Co4 O3 C1 C2 171.3(2) 7_565 .
Co5 O17 C1 O3 18.5(5) . .
Co5 O17 C1 C2 -162.1(2) . .
O3 C1 C2 C43A 55.0(6) . .
O17 C1 C2 C43A -124.3(6) . .
O3 C1 C2 C4B -133.5(8) . .
O17 C1 C2 C4B 47.1(9) . .
O3 C1 C2 C43B 5.1(6) . .
O17 C1 C2 C43B -174.3(4) . .
O3 C1 C2 C4A -169.3(7) . .
O17 C1 C2 C4A 11.4(7) . .
O3 C1 C2 C42 -23.4(9) . .
O17 C1 C2 C42 157.2(9) . .
O3 C1 C2 C4 -145.1(7) . .
O17 C1 C2 C4 35.5(8) . .
O3 C1 C2 C43 96.8(7) . .
O17 C1 C2 C43 -82.6(7) . .
O3 C1 C2 C42A -58.5(5) . .
O17 C1 C2 C42A 122.1(4) . .
O3 C1 C2 C42B 113.3(5) . .
O17 C1 C2 C42B -66.0(5) . .
Co4 O4 C5 O5 11.7(5) . .
Co4 O4 C5 C6 -168.3(2) . .
Co1 O5 C5 O4 0.7(5) . .
Co1 O5 C5 C6 -179.3(2) . .
O4 C5 C6 C35 -61.0(4) . .
O5 C5 C6 C35 119.0(4) . .
O4 C5 C6 C8 59.6(4) . .
O5 C5 C6 C8 -120.4(4) . .
O4 C5 C6 C7 178.8(4) . .
O5 C5 C6 C7 -1.1(5) . .
Co1 O1 C10 O2 -49.2(4) . .
Co1 O1 C10 C11 131.1(3) . .
Co5 O2 C10 O1 -4.4(4) . .
Co5 O2 C10 C11 175.3(2) . .
O1 C10 C11 C12 122.6(4) . .
O2 C10 C11 C12 -57.1(5) . .
O1 C10 C11 C34 -121.9(4) . .
O2 C10 C11 C34 58.4(4) . .
O1 C10 C11 C13 -3.9(4) . .
O2 C10 C11 C13 176.3(3) . .
Co5 O6 C14 N1 175.48(19) . .
Co3 O6 C14 N1 -2.6(2) . .
Co5 O6 C14 C15 -5.8(5) . .
Co3 O6 C14 C15 176.0(3) . .
C18 N1 C14 O6 179.7(3) . .
Co3 N1 C14 O6 2.5(2) . .
C18 N1 C14 C15 1.0(4) . .
Co3 N1 C14 C15 -176.3(3) . .
O6 C14 C15 C16 -179.7(3) . .
N1 C14 C15 C16 -1.2(4) . .
C14 C15 C16 C17 0.2(5) . .
C15 C16 C17 C18 0.9(5) . .
C14 N1 C18 C17 0.3(5) . .
Co3 N1 C18 C17 174.3(3) . .
C14 N1 C18 Cl3 179.3(2) . .
Co3 N1 C18 Cl3 -6.7(6) . .
C16 C17 C18 N1 -1.2(5) . .
C16 C17 C18 Cl3 179.8(3) . .
Co3 O7 C19 N3 147.8(2) . .
Co2 O7 C19 N3 -94.6(2) . .
Co1 O7 C19 N3 7.1(2) . .
Co3 O7 C19 C20 -32.0(4) . .
Co2 O7 C19 C20 85.6(3) . .
Co1 O7 C19 C20 -172.7(3) . .
C23 N3 C19 O7 177.0(3) . .
Co1 N3 C19 O7 -7.4(2) . .
C23 N3 C19 C20 -3.2(5) . .
Co1 N3 C19 C20 172.4(3) . .
O7 C19 C20 C21 -177.1(3) . .
N3 C19 C20 C21 3.1(5) . .
C19 C20 C21 C22 -1.0(5) . .
C20 C21 C22 C23 -0.8(5) . .
C19 N3 C23 C22 1.3(5) . .
Co1 N3 C23 C22 -170.7(3) . .
C19 N3 C23 Cl2 -179.9(2) . .
Co1 N3 C23 Cl2 8.2(6) . .
C21 C22 C23 N3 0.6(6) . .
C21 C22 C23 Cl2 -178.2(3) . .
Co4 O10 C24 N2 151.49(19) . .
Co2 O10 C24 N2 13.8(2) . .
Co1 O10 C24 N2 -88.3(2) . .
Co4 O10 C24 C25 -27.8(4) . .
Co2 O10 C24 C25 -165.5(3) . .
Co1 O10 C24 C25 92.5(3) . .
C28 N2 C24 O10 175.9(3) . .
Co2 N2 C24 O10 -14.2(2) . .
C28 N2 C24 C25 -4.8(4) . .
Co2 N2 C24 C25 165.2(2) . .
O10 C24 C25 C26 -177.1(3) . .
N2 C24 C25 C26 3.7(4) . .
C24 C25 C26 C27 -0.2(5) . .
C25 C26 C27 C28 -2.1(5) . .
C24 N2 C28 C27 2.3(4) . .
Co2 N2 C28 C27 -159.0(3) . .
C24 N2 C28 Cl1 -178.3(2) . .
Co2 N2 C28 Cl1 20.4(5) . .
C26 C27 C28 N2 1.1(5) . .
C26 C27 C28 Cl1 -178.3(2) . .
Co3 O9 C29 O8 -32.6(4) . .
Co3 O9 C29 C30 143.3(2) . .
Co2 O8 C29 O9 29.0(4) . .
Co2 O8 C29 C30 -146.9(2) . .
O9 C29 C30 C31 25.7(4) . .
O8 C29 C30 C31 -158.1(3) . .
O9 C29 C30 C32 -93.0(4) . .
O8 C29 C30 C32 83.2(4) . .
O9 C29 C30 C33 148.5(3) . .
O8 C29 C30 C33 -35.4(4) . .
Co2 N5 C40 C41 7(11) . .
C38Y N4 C38X C39X 0(12) . .
Co3 N4 C38X C39X 164(11) . .
C38X N4 C38Y C39Y 22(15) . .
Co3 N4 C38Y C39Y -152(15) . .
